data_4343085
loop_
_publ_author_name
'Nguyen, Hung Huy'
'Pham, Chien Thang'
'Abram, Ulrich'

_publ_section_title
;
 Rhenium and Technetium Complexes with Pentadentate
 Thiocarbamoylbenzamidines: Steps toward Bioconjugation.
;
_journal_issue 12
_journal_name_full 'Inorganic chemistry'
_journal_page_first 5949
_journal_page_last 5959
_journal_paper_doi 10.1021/acs.inorgchem.5b00769
_journal_volume 54
_journal_year 2015
_chemical_formula_moiety 'C23 H25 N4 O5 Re S'
_chemical_formula_sum 'C23 H25 N4 O5 Re S'
_chemical_formula_weight 655.73
_chemical_name_common '[ReOL10]'
_chemical_name_systematic
;
 ?
;
_space_group_IT_number 15
_symmetry_cell_setting monoclinic
_symmetry_space_group_name_Hall '-C 2yc'
_symmetry_space_group_name_H-M 'C 1 2/c 1'
_atom_sites_solution_hydrogens geom
_atom_sites_solution_primary direct
_atom_sites_solution_secondary difmap
_audit_creation_method SHELXL-97
_cell_angle_alpha 90.00
_cell_angle_beta 100.688(10)
_cell_angle_gamma 90.00
_cell_formula_units_Z 8
_cell_length_a 32.448(3)
_cell_length_b 7.1599(10)
_cell_length_c 20.521(2)
_cell_measurement_reflns_used 9295
_cell_measurement_temperature 200(2)
_cell_measurement_theta_max 28.21
_cell_measurement_theta_min 2.55
_cell_volume 4684.8(9)
_computing_cell_refinement 'STOE X-AREA'
_computing_data_collection 'STOE X-AREA'
_computing_data_reduction 'STOE X-RED'
_computing_molecular_graphics ORTEP3
_computing_publication_material 'SHELXL-97 (Sheldrick, 1997)'
_computing_structure_refinement 'SHELXL-97 (Sheldrick, 1997)'
_computing_structure_solution 'SHELXS-97 (Sheldrick, 1997)'
_diffrn_ambient_temperature 200(2)
_diffrn_detector_area_resol_mean 6.67
_diffrn_measured_fraction_theta_full 0.960
_diffrn_measured_fraction_theta_max 0.960
_diffrn_measurement_device_type 'STOE IPDS 2T'
_diffrn_measurement_method 'rotation method'
_diffrn_radiation_monochromator graphite
_diffrn_radiation_source 'fine-focus sealed tube'
_diffrn_radiation_type MoK\a
_diffrn_radiation_wavelength 0.71073
_diffrn_reflns_av_R_equivalents 0.1002
_diffrn_reflns_av_sigmaI/netI 0.1505
_diffrn_reflns_limit_h_max 44
_diffrn_reflns_limit_h_min -44
_diffrn_reflns_limit_k_max 9
_diffrn_reflns_limit_k_min -8
_diffrn_reflns_limit_l_max 28
_diffrn_reflns_limit_l_min -20
_diffrn_reflns_number 14462
_diffrn_reflns_theta_full 29.41
_diffrn_reflns_theta_max 29.41
_diffrn_reflns_theta_min 2.56
_diffrn_standards_decay_% 0.5
_exptl_absorpt_coefficient_mu 5.320
_exptl_absorpt_correction_T_max 0.7838
_exptl_absorpt_correction_T_min 0.5209
_exptl_absorpt_correction_type integration
_exptl_crystal_colour violet
_exptl_crystal_density_diffrn 1.859
_exptl_crystal_density_method 'not measured'
_exptl_crystal_description needle
_exptl_crystal_F_000 2576
_exptl_crystal_size_max 0.500
_exptl_crystal_size_mid 0.203
_exptl_crystal_size_min 0.040
_refine_diff_density_max 1.215
_refine_diff_density_min -2.495
_refine_diff_density_rms 0.181
_refine_ls_extinction_coef 0.00097(6)
_refine_ls_extinction_expression Fc^*^=kFc[1+0.001xFc^2^\l^3^/sin(2\q)]^-1/4^
_refine_ls_extinction_method SHELXL
_refine_ls_goodness_of_fit_ref 0.872
_refine_ls_hydrogen_treatment constr
_refine_ls_matrix_type full
_refine_ls_number_parameters 326
_refine_ls_number_reflns 6207
_refine_ls_number_restraints 0
_refine_ls_restrained_S_all 0.872
_refine_ls_R_factor_all 0.1250
_refine_ls_R_factor_gt 0.0477
_refine_ls_shift/su_max 0.002
_refine_ls_shift/su_mean 0.000
_refine_ls_structure_factor_coef Fsqd
_refine_ls_weighting_details 'calc w=1/[\s^2^(Fo^2^)+(0.0336P)^2^+0.0000P] where P=(Fo^2^+2Fc^2^)/3'
_refine_ls_weighting_scheme calc
_refine_ls_wR_factor_gt 0.0776
_refine_ls_wR_factor_ref 0.0946
_reflns_number_gt 3302
_reflns_number_total 6207
_reflns_threshold_expression >2sigma(I)
_cod_data_source_file ic5b00769_si_001.cif
_cod_data_source_block ReOpenta
_cod_depositor_comments 'Adding full bibliography for 4343085--4343087.cif.'
_cod_original_sg_symbol_H-M C2/c
_cod_database_code 4343085

loop_
_symmetry_equiv_pos_as_xyz
'x, y, z'
'-x, y, -z+1/2'
'x+1/2, y+1/2, z'
'-x+1/2, y+1/2, -z+1/2'
'-x, -y, -z'
'x, -y, z-1/2'
'-x+1/2, -y+1/2, -z'
'x+1/2, -y+1/2, z-1/2'

loop_
_atom_site_label
_atom_site_type_symbol
_atom_site_fract_x
_atom_site_fract_y
_atom_site_fract_z
_atom_site_U_iso_or_equiv
_atom_site_adp_type
_atom_site_occupancy
_atom_site_symmetry_multiplicity
_atom_site_calc_flag
_atom_site_refinement_flags
_atom_site_disorder_assembly
_atom_site_disorder_group
Re Re 0.865961(8) 0.12311(5) 0.906465(18) 0.03063(12) Uani 1 1 d . . .
O10 O 0.83717(14) 0.1993(7) 0.8363(3) 0.0391(14) Uani 1 1 d . . .
S1 S 0.93031(6) 0.2572(3) 0.90877(13) 0.0421(5) Uani 1 1 d . . .
C2 C 0.9598(2) 0.0946(14) 0.8729(5) 0.049(2) Uani 1 1 d . A .
N3 N 0.94453(18) -0.0337(10) 0.8291(4) 0.0406(17) Uani 1 1 d . . .
C4 C 0.90930(19) -0.1313(13) 0.8273(4) 0.0346(17) Uani 1 1 d . . .
N5 N 0.88366(15) -0.1224(10) 0.8719(3) 0.0322(13) Uani 1 1 d . . .
C31 C 0.8972(2) -0.2538(13) 0.7688(5) 0.041(2) Uani 1 1 d . . .
C32 C 0.9168(3) -0.4238(14) 0.7633(6) 0.065(3) Uani 1 1 d . . .
H32 H 0.9395 -0.4604 0.7954 0.078 Uiso 1 1 calc R . .
C33 C 0.9020(4) -0.5405(17) 0.7089(8) 0.085(4) Uani 1 1 d . . .
H33 H 0.9137 -0.6583 0.7065 0.103 Uiso 1 1 calc R . .
C34 C 0.8710(4) -0.482(2) 0.6604(7) 0.075(4) Uani 1 1 d . . .
H34 H 0.8619 -0.5588 0.6240 0.089 Uiso 1 1 calc R . .
C35 C 0.8531(3) -0.3162(19) 0.6639(6) 0.071(3) Uani 1 1 d . . .
H35 H 0.8324 -0.2774 0.6289 0.085 Uiso 1 1 calc R . .
C36 C 0.8646(3) -0.1989(16) 0.7183(6) 0.061(3) Uani 1 1 d . . .
H36 H 0.8508 -0.0861 0.7209 0.073 Uiso 1 1 calc R . .
N6 N 1.00135(18) 0.1152(15) 0.8856(5) 0.073(3) Uani 1 1 d . . .
C41 C 1.0285(3) -0.0054(17) 0.8520(6) 0.066(3) Uani 1 1 d . A .
H41A H 1.0155 -0.0202 0.8057 0.079 Uiso 1 1 calc R . .
H41B H 1.0554 0.0549 0.8537 0.079 Uiso 1 1 calc R . .
C42 C 1.0349(3) -0.1902(18) 0.8834(7) 0.077(4) Uani 1 1 d . . .
H42A H 1.0524 -0.2644 0.8607 0.115 Uiso 1 1 calc R A .
H42B H 1.0083 -0.2510 0.8810 0.115 Uiso 1 1 calc R . .
H42C H 1.0481 -0.1760 0.9290 0.115 Uiso 1 1 calc R . .
C43 C 1.0213(6) 0.290(5) 0.9145(12) 0.044(5) Uani 0.50 1 d P A 1
H43A H 1.0020 0.3942 0.9048 0.053 Uiso 0.50 1 calc PR A 1
H43B H 1.0462 0.3173 0.8965 0.053 Uiso 0.50 1 calc PR A 1
C44 C 1.0330(9) 0.257(4) 0.9914(13) 0.066(8) Uani 0.50 1 d P A 1
H44A H 1.0460 0.3669 1.0126 0.098 Uiso 0.50 1 calc PR A 1
H44B H 1.0522 0.1536 1.0001 0.098 Uiso 0.50 1 calc PR A 1
H44C H 1.0081 0.2290 1.0084 0.098 Uiso 0.50 1 calc PR A 1
C43A C 1.0227(6) 0.207(4) 0.955(3) 0.078(9) Uani 0.50 1 d P A 2
H43C H 1.0021 0.2294 0.9831 0.094 Uiso 0.50 1 calc PR A 2
H43D H 1.0448 0.1279 0.9789 0.094 Uiso 0.50 1 calc PR A 2
C44A C 1.0376(12) 0.361(6) 0.938(3) 0.117(13) Uani 0.50 1 d P A 2
H44D H 1.0526 0.4235 0.9764 0.175 Uiso 0.50 1 calc PR A 2
H44E H 1.0150 0.4386 0.9164 0.175 Uiso 0.50 1 calc PR A 2
H44F H 1.0563 0.3353 0.9078 0.175 Uiso 0.50 1 calc PR A 2
C7 C 0.8574(2) -0.2859(11) 0.8814(5) 0.0319(18) Uani 1 1 d . . .
H7A H 0.8619 -0.3148 0.9284 0.038 Uiso 1 1 calc R . .
H7B H 0.8670 -0.3924 0.8590 0.038 Uiso 1 1 calc R . .
C51 C 0.8102(2) -0.2619(11) 0.8561(4) 0.0315(17) Uani 1 1 d . . .
C52 C 0.7900(2) -0.3886(13) 0.8106(4) 0.0377(18) Uani 1 1 d . . .
H52 H 0.8061 -0.4734 0.7916 0.045 Uiso 1 1 calc R . .
C53 C 0.7461(2) -0.3944(13) 0.7916(4) 0.041(2) Uani 1 1 d . . .
H53 H 0.7331 -0.4833 0.7616 0.050 Uiso 1 1 calc R . .
C54 C 0.7229(2) -0.2638(11) 0.8188(5) 0.038(2) Uani 1 1 d . . .
H54 H 0.6938 -0.2647 0.8070 0.045 Uiso 1 1 calc R . .
C55 C 0.74216(18) -0.1327(13) 0.8630(4) 0.0359(17) Uani 1 1 d . . .
H55 H 0.7261 -0.0465 0.8813 0.043 Uiso 1 1 calc R . .
C56 C 0.78567(18) -0.1288(12) 0.8805(4) 0.0311(15) Uani 1 1 d . . .
N9 N 0.80606(16) 0.0060(9) 0.9305(3) 0.0293(14) Uani 1 1 d . . .
C61 C 0.7819(2) 0.1840(10) 0.9309(4) 0.0334(18) Uani 1 1 d . . .
H61A H 0.7580 0.1622 0.9522 0.040 Uiso 1 1 calc R . .
H61B H 0.7712 0.2222 0.8855 0.040 Uiso 1 1 calc R . .
C62 C 0.8084(2) 0.3398(10) 0.9668(4) 0.0317(19) Uani 1 1 d . . .
O63 O 0.79240(16) 0.4638(8) 0.9942(3) 0.0461(16) Uani 1 1 d . . .
O64 O 0.84808(14) 0.3408(7) 0.9620(3) 0.0387(14) Uani 1 1 d . . .
C65 C 0.8134(2) -0.0810(10) 0.9982(4) 0.0322(19) Uani 1 1 d . . .
H65A H 0.8069 -0.2132 0.9940 0.039 Uiso 1 1 calc R . .
H65B H 0.7946 -0.0246 1.0242 0.039 Uiso 1 1 calc R . .
C66 C 0.8583(2) -0.0574(11) 1.0347(5) 0.038(2) Uani 1 1 d . . .
O67 O 0.86844(17) -0.1039(11) 1.0916(3) 0.0551(17) Uani 1 1 d . . .
O68 O 0.88354(14) 0.0093(8) 0.9976(3) 0.0406(14) Uani 1 1 d . . .

loop_
_atom_site_aniso_label
_atom_site_aniso_U_11
_atom_site_aniso_U_22
_atom_site_aniso_U_33
_atom_site_aniso_U_23
_atom_site_aniso_U_13
_atom_site_aniso_U_12
Re 0.02780(13) 0.02690(15) 0.03584(18) -0.0012(2) 0.00242(9) -0.00032(17)
O10 0.030(2) 0.037(3) 0.049(4) 0.002(3) 0.004(2) 0.003(2)
S1 0.0338(9) 0.0379(12) 0.0549(16) -0.0085(11) 0.0089(9) -0.0073(8)
C2 0.033(3) 0.048(6) 0.063(6) -0.003(5) 0.003(4) 0.002(4)
N3 0.033(3) 0.045(4) 0.043(5) -0.006(4) 0.006(3) -0.005(3)
C4 0.035(3) 0.023(4) 0.046(5) 0.001(5) 0.007(3) -0.001(4)
N5 0.034(3) 0.025(3) 0.034(4) 0.001(4) -0.001(2) 0.003(3)
C31 0.041(4) 0.044(5) 0.038(5) -0.002(4) 0.011(4) 0.002(4)
C32 0.088(7) 0.052(7) 0.057(7) -0.006(6) 0.018(5) 0.006(5)
C33 0.121(10) 0.047(7) 0.100(12) -0.026(8) 0.051(9) -0.007(7)
C34 0.090(8) 0.076(9) 0.063(8) -0.027(7) 0.028(7) -0.040(7)
C35 0.076(6) 0.089(10) 0.047(7) -0.022(6) 0.011(5) -0.030(6)
C36 0.044(4) 0.069(7) 0.065(8) -0.011(6) -0.004(4) 0.001(4)
N6 0.028(3) 0.085(6) 0.105(8) -0.049(7) 0.006(4) -0.006(4)
C41 0.038(4) 0.078(8) 0.081(9) -0.029(7) 0.010(5) -0.004(5)
C42 0.045(5) 0.095(10) 0.087(10) -0.028(8) 0.003(5) 0.004(5)
C43 0.043(10) 0.062(15) 0.035(13) -0.033(12) 0.028(9) -0.018(9)
C44 0.051(13) 0.083(19) 0.052(17) -0.017(15) -0.016(12) 0.014(12)
C43A 0.012(8) 0.11(3) 0.10(3) 0.00(2) -0.004(12) -0.013(9)
C44A 0.11(3) 0.13(3) 0.12(4) -0.05(3) 0.05(2) -0.03(2)
C7 0.032(4) 0.020(4) 0.045(5) -0.011(4) 0.010(3) 0.000(3)
C51 0.033(3) 0.030(4) 0.032(5) 0.000(4) 0.008(3) 0.004(3)
C52 0.040(3) 0.032(4) 0.038(5) -0.002(5) -0.002(3) 0.004(4)
C53 0.042(4) 0.034(5) 0.045(5) -0.013(5) -0.003(3) 0.002(4)
C54 0.029(3) 0.038(5) 0.041(5) -0.010(4) -0.007(3) -0.002(3)
C55 0.027(3) 0.035(4) 0.043(5) -0.008(5) -0.002(3) -0.003(3)
C56 0.032(3) 0.024(3) 0.035(4) -0.004(4) 0.000(3) 0.001(3)
N9 0.026(3) 0.027(3) 0.034(4) -0.008(3) 0.002(2) -0.001(2)
C61 0.036(3) 0.026(4) 0.038(5) -0.008(4) 0.007(3) 0.004(3)
C62 0.033(3) 0.026(5) 0.035(5) -0.001(4) 0.004(3) 0.000(3)
O63 0.045(3) 0.035(3) 0.062(5) -0.016(3) 0.022(3) -0.004(2)
O64 0.034(2) 0.030(3) 0.052(4) -0.004(3) 0.006(2) -0.008(2)
C65 0.040(4) 0.026(5) 0.030(5) 0.000(3) 0.003(3) 0.003(3)
C66 0.042(4) 0.032(4) 0.038(5) -0.005(4) 0.000(4) -0.002(3)
O67 0.058(3) 0.066(5) 0.036(4) 0.018(4) -0.005(3) -0.010(3)
O68 0.032(2) 0.044(3) 0.044(4) 0.001(3) 0.002(2) -0.002(2)

loop_
_atom_type_symbol
_atom_type_description
_atom_type_scat_dispersion_real
_atom_type_scat_dispersion_imag
_atom_type_scat_source
C C 0.0033 0.0016 'International Tables Vol C Tables 4.2.6.8 and 6.1.1.4'
H H 0.0000 0.0000 'International Tables Vol C Tables 4.2.6.8 and 6.1.1.4'
N N 0.0061 0.0033 'International Tables Vol C Tables 4.2.6.8 and 6.1.1.4'
O O 0.0106 0.0060 'International Tables Vol C Tables 4.2.6.8 and 6.1.1.4'
S S 0.1246 0.1234 'International Tables Vol C Tables 4.2.6.8 and 6.1.1.4'
Re Re -1.0185 7.2310 'International Tables Vol C Tables 4.2.6.8 and 6.1.1.4'

loop_
_geom_angle_atom_site_label_1
_geom_angle_atom_site_label_2
_geom_angle_atom_site_label_3
_geom_angle
O10 Re N5 97.6(3)
O10 Re O68 162.4(2)
N5 Re O68 85.7(2)
O10 Re O64 93.5(3)
N5 Re O64 166.8(2)
O68 Re O64 81.6(2)
O10 Re N9 86.7(2)
N5 Re N9 93.8(2)
O68 Re N9 75.8(2)
O64 Re N9 79.6(2)
O10 Re S1 104.16(19)
N5 Re S1 93.12(17)
O68 Re S1 92.88(15)
O64 Re S1 91.18(14)
N9 Re S1 166.20(17)
C2 S1 Re 106.2(3)
N3 C2 N6 116.8(8)
N3 C2 S1 125.8(5)
N6 C2 S1 117.0(7)
C2 N3 C4 126.6(8)
N3 C4 N5 126.2(8)
N3 C4 C31 115.4(7)
N5 C4 C31 118.4(7)
C4 N5 C7 119.6(7)
C4 N5 Re 122.1(6)
C7 N5 Re 115.7(5)
C32 C31 C36 118.8(10)
C32 C31 C4 122.0(8)
C36 C31 C4 119.1(8)
C31 C32 C33 119.5(11)
C34 C33 C32 120.1(12)
C35 C34 C33 120.8(13)
C34 C35 C36 121.8(12)
C35 C36 C31 118.8(10)
C2 N6 C43 121.5(11)
C2 N6 C41 120.5(8)
C43 N6 C41 115.1(9)
C2 N6 C43A 118.2(12)
C43 N6 C43A 38.2(13)
C41 N6 C43A 117.0(11)
C42 C41 N6 111.4(11)
N6 C43 C44 106(3)
C44A C43A N6 103(5)
N5 C7 C51 115.4(6)
C52 C51 C56 117.5(6)
C52 C51 C7 118.4(7)
C56 C51 C7 123.9(7)
C51 C52 C53 122.5(8)
C54 C53 C52 118.0(8)
C55 C54 C53 120.9(6)
C54 C55 C56 120.1(8)
C55 C56 C51 120.9(7)
C55 C56 N9 119.8(7)
C51 C56 N9 119.0(5)
C56 N9 C61 113.1(5)
C56 N9 C65 110.3(6)
C61 N9 C65 110.0(6)
C56 N9 Re 112.7(5)
C61 N9 Re 99.1(4)
C65 N9 Re 111.2(4)
N9 C61 C62 112.2(5)
O63 C62 O64 122.8(7)
O63 C62 C61 120.5(6)
O64 C62 C61 116.5(7)
C62 O64 Re 114.6(4)
N9 C65 C66 112.5(7)
O67 C66 O68 125.3(7)
O67 C66 C65 121.0(8)
O68 C66 C65 113.7(8)
C66 O68 Re 125.8(5)

loop_
_geom_bond_atom_site_label_1
_geom_bond_atom_site_label_2
_geom_bond_distance
Re O10 1.657(6)
Re N5 2.019(7)
Re O68 2.023(6)
Re O64 2.076(6)
Re N9 2.254(6)
Re S1 2.2907(19)
S1 C2 1.753(10)
C2 N3 1.316(11)
C2 N6 1.333(9)
N3 C4 1.335(9)
C4 N5 1.346(10)
C4 C31 1.480(12)
N5 C7 1.482(10)
C31 C32 1.387(13)
C31 C36 1.393(12)
C32 C33 1.405(17)
C33 C34 1.345(19)
C34 C35 1.330(17)
C35 C36 1.392(15)
N6 C43 1.48(3)
N6 C41 1.491(13)
N6 C43A 1.61(4)
C41 C42 1.470(17)
C43 C44 1.57(4)
C43A C44A 1.28(5)
C7 C51 1.531(9)
C51 C52 1.379(11)
C51 C56 1.393(11)
C52 C53 1.407(9)
C53 C54 1.383(12)
C54 C55 1.373(11)
C55 C56 1.391(8)
C56 N9 1.473(9)
N9 C61 1.497(9)
N9 C65 1.501(10)
C61 C62 1.515(10)
C62 O63 1.217(9)
C62 O64 1.308(8)
C65 C66 1.517(10)
C66 O67 1.200(10)
C66 O68 1.308(11)
